data_7018332
loop_
_publ_author_name
'Hamidi, Shima'
'Deacon, Glen B.'
'Junk, Peter C.'
'Neumann, Paul'

_publ_section_title
;
 Direct reaction of iodine-activated lanthanoid metals with
 2,6-diisopropylphenol.
;
_journal_issue 12
_journal_name_full 'Dalton transactions (Cambridge, England : 2003)'
_journal_page_first 3541
_journal_page_last 3552
_journal_paper_doi 10.1039/c2dt11752e
_journal_volume 41
_journal_year 2012
_chemical_formula_moiety LaDME
_chemical_formula_sum 'C44 H71 La O7'
_chemical_formula_weight 850.92
_chemical_name_common LaDME
_chemical_name_systematic
;
?
;
_space_group_IT_number 19
_symmetry_cell_setting orthorhombic
_symmetry_space_group_name_Hall 'P 2ac 2ab'
_symmetry_space_group_name_H-M 'P 21 21 21'
_atom_sites_solution_hydrogens geom
_atom_sites_solution_primary direct
_atom_sites_solution_secondary difmap
_audit_creation_method 'CrysAlisPro, Oxford Diffraction Ltd.,'
_cell_angle_alpha 90.00
_cell_angle_beta 90.00
_cell_angle_gamma 90.00
_cell_formula_units_Z 4
_cell_length_a 13.1036(2)
_cell_length_b 13.4935(3)
_cell_length_c 25.6718(4)
_cell_measurement_reflns_used 12670
_cell_measurement_temperature 123(2)
_cell_measurement_theta_max 32.3176
_cell_measurement_theta_min 2.1621
_cell_volume 4539.12(14)
_computing_cell_refinement 'CrysAlisPro, Oxford Diffraction Ltd.,'
_computing_data_collection 'CrysAlisPro, Oxford Diffraction Ltd.,'
_computing_data_reduction 'CrysAlisPro, Oxford Diffraction Ltd.,'
_computing_structure_refinement 'SHELXL-97 (Sheldrick, 1997)'
_computing_structure_solution 'SHELXS-97 (Sheldrick, 1990)'
_diffrn_ambient_temperature 123(2)
_diffrn_detector_area_resol_mean 10.3389
_diffrn_measured_fraction_theta_full 0.999
_diffrn_measured_fraction_theta_max 0.999
_diffrn_measurement_device_type 'Xcalibur, Ruby, Gemini ultra'
_diffrn_measurement_method '\w scans'
_diffrn_radiation_monochromator graphite
_diffrn_radiation_source 'Enhance (Mo) X-ray Source'
_diffrn_radiation_type MoK\a
_diffrn_radiation_wavelength 0.7107
_diffrn_reflns_av_R_equivalents 0.0523
_diffrn_reflns_av_sigmaI/netI 0.0478
_diffrn_reflns_limit_h_max 17
_diffrn_reflns_limit_h_min -17
_diffrn_reflns_limit_k_max 17
_diffrn_reflns_limit_k_min -17
_diffrn_reflns_limit_l_max 33
_diffrn_reflns_limit_l_min -32
_diffrn_reflns_number 44155
_diffrn_reflns_theta_full 27.50
_diffrn_reflns_theta_max 32.3176
_diffrn_reflns_theta_min 2.1621
_exptl_absorpt_coefficient_mu 0.985
_exptl_absorpt_correction_T_max 1.00000
_exptl_absorpt_correction_T_min 0.94464
_exptl_absorpt_correction_type multi-scan
_exptl_crystal_colour colourless
_exptl_crystal_density_diffrn 1.245
_exptl_crystal_density_method 'not measured'
_exptl_crystal_description plate
_exptl_crystal_F_000 1792
_exptl_crystal_size_max 0.20
_exptl_crystal_size_mid 0.10
_exptl_crystal_size_min 0.08
_refine_diff_density_max 0.541
_refine_diff_density_min -0.384
_refine_diff_density_rms 0.064
_refine_ls_abs_structure_details 'Flack H D (1983), Acta Cryst. A39, 876-881'
_refine_ls_abs_structure_Flack 0.009(9)
_refine_ls_extinction_coef none
_refine_ls_goodness_of_fit_ref 1.004
_refine_ls_hydrogen_treatment constr
_refine_ls_matrix_type full
_refine_ls_number_parameters 485
_refine_ls_number_reflns 10427
_refine_ls_number_restraints 0
_refine_ls_restrained_S_all 1.004
_refine_ls_R_factor_all 0.0352
_refine_ls_R_factor_gt 0.0298
_refine_ls_shift/su_max 0.003
_refine_ls_shift/su_mean 0.000
_refine_ls_structure_factor_coef Fsqd
_refine_ls_weighting_details 'calc w=1/[\s^2^(Fo^2^)+(0.0259P)^2^+0.0000P] where P=(Fo^2^+2Fc^2^)/3'
_refine_ls_weighting_scheme calc
_refine_ls_wR_factor_gt 0.0571
_refine_ls_wR_factor_ref 0.0591
_reflns_number_gt 9653
_reflns_number_total 10427
_reflns_threshold_expression >2sigma(I)
_cod_data_source_file c2dt11752e.txt
_cod_data_source_block ortr2.cif
_cod_original_sg_symbol_H-M P212121
_cod_database_code 7018332

loop_
_symmetry_equiv_pos_as_xyz
'x, y, z'
'-x+1/2, -y, z+1/2'
'x+1/2, -y+1/2, -z'
'-x, y+1/2, -z+1/2'

loop_
_atom_site_label
_atom_site_type_symbol
_atom_site_fract_x
_atom_site_fract_y
_atom_site_fract_z
_atom_site_U_iso_or_equiv
_atom_site_adp_type
_atom_site_occupancy
_atom_site_symmetry_multiplicity
_atom_site_calc_flag
_atom_site_refinement_flags
La1 La 0.959409(10) 0.489807(10) 0.111256(5) 0.01351(4) Uani 1 1 d .
C10 C 0.5285(2) 0.4655(3) 0.15809(13) 0.0430(9) Uani 1 1 d .
H10A H 0.4610 0.4814 0.1439 0.065 Uiso 1 1 calc R
H10B H 0.5235 0.4574 0.1959 0.065 Uiso 1 1 calc R
H10C H 0.5533 0.4038 0.1424 0.065 Uiso 1 1 calc R
O2 O 0.97691(12) 0.49990(15) 0.19995(6) 0.0195(4) Uani 1 1 d .
O3 O 1.03496(14) 0.44789(12) 0.03321(6) 0.0176(4) Uani 1 1 d .
O1 O 0.79639(13) 0.52913(14) 0.09069(6) 0.0187(4) Uani 1 1 d .
C18 C 0.90549(17) 0.4990(2) 0.28494(9) 0.0182(5) Uani 1 1 d .
C30 C 1.09602(18) 0.4801(2) -0.05304(10) 0.0185(6) Uani 1 1 d .
C14 C 1.09017(18) 0.4930(3) 0.27327(9) 0.0172(5) Uani 1 1 d .
C25 C 1.0416(2) 0.42152(18) -0.01693(9) 0.0161(5) Uani 1 1 d .
O5 O 0.85901(16) 0.32658(15) 0.13515(8) 0.0288(5) Uani 1 1 d .
O4 O 1.06694(16) 0.33042(16) 0.13725(8) 0.0283(5) Uani 1 1 d .
C17 C 0.92094(18) 0.4976(2) 0.33845(9) 0.0205(5) Uani 1 1 d .
H17 H 0.8634 0.5000 0.3609 0.025 Uiso 1 1 calc R
C16 C 1.01792(18) 0.4927(2) 0.36002(9) 0.0212(6) Uani 1 1 d .
H16 H 1.0271 0.4909 0.3967 0.025 Uiso 1 1 calc R
C15 C 1.10093(18) 0.4906(2) 0.32676(9) 0.0197(5) Uani 1 1 d .
H15 H 1.1676 0.4873 0.3412 0.024 Uiso 1 1 calc R
C23 C 0.79778(18) 0.4983(3) 0.26255(9) 0.0238(6) Uani 1 1 d .
H23 H 0.8027 0.5160 0.2248 0.029 Uiso 1 1 calc R
C13 C 0.99064(18) 0.4977(2) 0.25130(9) 0.0174(5) Uani 1 1 d .
O6 O 0.95407(17) 0.68320(14) 0.13115(7) 0.0276(5) Uani 1 1 d .
C4 C 0.5408(2) 0.6047(2) 0.00385(11) 0.0265(6) Uani 1 1 d .
H4 H 0.4825 0.6222 -0.0161 0.032 Uiso 1 1 calc R
C29 C 1.0966(2) 0.4534(2) -0.10555(11) 0.0254(6) Uani 1 1 d .
H29 H 1.1323 0.4938 -0.1298 0.030 Uiso 1 1 calc R
C19 C 1.2546(2) 0.5777(3) 0.24795(13) 0.0310(8) Uani 1 1 d .
H19A H 1.2750 0.5788 0.2847 0.047 Uiso 1 1 calc R
H19B H 1.2185 0.6392 0.2394 0.047 Uiso 1 1 calc R
H19C H 1.3155 0.5719 0.2260 0.047 Uiso 1 1 calc R
C20 C 1.18432(18) 0.4892(2) 0.23818(9) 0.0198(5) Uani 1 1 d .
H20 H 1.1603 0.4933 0.2013 0.024 Uiso 1 1 calc R
C7 C 0.8253(2) 0.5476(3) -0.07430(11) 0.0334(8) Uani 1 1 d .
H7A H 0.7869 0.4866 -0.0810 0.050 Uiso 1 1 calc R
H7B H 0.8956 0.5396 -0.0867 0.050 Uiso 1 1 calc R
H7C H 0.7929 0.6029 -0.0927 0.050 Uiso 1 1 calc R
C3 C 0.6349(2) 0.5953(2) -0.01945(11) 0.0214(6) Uani 1 1 d .
H3 H 0.6408 0.6054 -0.0559 0.026 Uiso 1 1 calc R
C2 C 0.7214(2) 0.5713(2) 0.00903(10) 0.0186(6) Uani 1 1 d .
C37 C 1.1331(3) 0.2730(3) 0.10495(13) 0.0389(9) Uani 1 1 d .
H37A H 1.1949 0.2557 0.1245 0.058 Uiso 1 1 calc R
H37B H 1.1519 0.3116 0.0741 0.058 Uiso 1 1 calc R
H37C H 1.0980 0.2122 0.0942 0.058 Uiso 1 1 calc R
C39 C 0.9122(3) 0.2396(2) 0.15267(14) 0.0374(9) Uani 1 1 d .
H39A H 0.9235 0.1937 0.1231 0.045 Uiso 1 1 calc R
H39B H 0.8714 0.2047 0.1795 0.045 Uiso 1 1 calc R
C42 C 1.1327(3) 0.6943(3) 0.12650(14) 0.0395(9) Uani 1 1 d .
H42A H 1.1301 0.7303 0.0929 0.047 Uiso 1 1 calc R
H42B H 1.1955 0.7144 0.1451 0.047 Uiso 1 1 calc R
C43 C 1.0414(3) 0.7189(2) 0.15838(13) 0.0365(8) Uani 1 1 d .
H43A H 1.0463 0.6870 0.1930 0.044 Uiso 1 1 calc R
H43B H 1.0364 0.7915 0.1634 0.044 Uiso 1 1 calc R
C11 C 0.6022(2) 0.5492(3) 0.14568(11) 0.0293(7) Uani 1 1 d .
H11 H 0.6700 0.5316 0.1610 0.035 Uiso 1 1 calc R
C26 C 0.9923(2) 0.3346(2) -0.03518(11) 0.0212(6) Uani 1 1 d .
C28 C 1.0469(2) 0.3702(2) -0.12323(11) 0.0311(7) Uani 1 1 d .
H28 H 1.0482 0.3532 -0.1591 0.037 Uiso 1 1 calc R
C35 C 1.1555(2) 0.5707(2) -0.03563(11) 0.0225(6) Uani 1 1 d .
H35 H 1.1297 0.5906 -0.0005 0.027 Uiso 1 1 calc R
C5 C 0.5328(2) 0.5884(2) 0.05672(11) 0.0259(6) Uani 1 1 d .
H5 H 0.4679 0.5945 0.0728 0.031 Uiso 1 1 calc R
C27 C 0.9951(2) 0.3118(2) -0.08786(11) 0.0284(7) Uani 1 1 d .
H27 H 0.9605 0.2543 -0.0999 0.034 Uiso 1 1 calc R
C44 C 0.8615(3) 0.7165(3) 0.15568(14) 0.0393(9) Uani 1 1 d .
H44A H 0.8591 0.6919 0.1916 0.059 Uiso 1 1 calc R
H44B H 0.8026 0.6913 0.1363 0.059 Uiso 1 1 calc R
H44C H 0.8599 0.7891 0.1559 0.059 Uiso 1 1 calc R
C1 C 0.7125(2) 0.5536(2) 0.06317(10) 0.0185(6) Uani 1 1 d .
C38 C 1.0118(3) 0.2717(2) 0.17498(12) 0.0329(9) Uani 1 1 d .
H38A H 1.0000 0.3113 0.2069 0.039 Uiso 1 1 calc R
H38B H 1.0528 0.2128 0.1846 0.039 Uiso 1 1 calc R
C6 C 0.6167(2) 0.5634(2) 0.08725(11) 0.0215(6) Uani 1 1 d .
C32 C 0.9350(2) 0.2672(2) 0.00148(12) 0.0309(8) Uani 1 1 d .
H32 H 0.9475 0.2913 0.0378 0.037 Uiso 1 1 calc R
C36 C 1.1458(3) 0.6594(2) -0.07169(12) 0.0349(8) Uani 1 1 d .
H36A H 1.1812 0.6455 -0.1045 0.052 Uiso 1 1 calc R
H36B H 1.1765 0.7177 -0.0551 0.052 Uiso 1 1 calc R
H36C H 1.0735 0.6724 -0.0787 0.052 Uiso 1 1 calc R
O7 O 1.13358(14) 0.59005(15) 0.11743(8) 0.0272(5) Uani 1 1 d .
C40 C 0.7535(2) 0.3048(3) 0.12420(14) 0.0406(9) Uani 1 1 d .
H40A H 0.7493 0.2464 0.1016 0.061 Uiso 1 1 calc R
H40B H 0.7220 0.3616 0.1066 0.061 Uiso 1 1 calc R
H40C H 0.7173 0.2916 0.1569 0.061 Uiso 1 1 calc R
C21 C 1.2426(3) 0.3925(3) 0.24418(14) 0.0351(9) Uani 1 1 d .
H21A H 1.2988 0.3906 0.2190 0.053 Uiso 1 1 calc R
H21B H 1.1964 0.3367 0.2378 0.053 Uiso 1 1 calc R
H21C H 1.2701 0.3879 0.2796 0.053 Uiso 1 1 calc R
C41 C 1.2309(2) 0.5553(3) 0.10119(13) 0.0427(9) Uani 1 1 d .
H41A H 1.2562 0.5970 0.0727 0.064 Uiso 1 1 calc R
H41B H 1.2250 0.4867 0.0891 0.064 Uiso 1 1 calc R
H41C H 1.2787 0.5584 0.1305 0.064 Uiso 1 1 calc R
C8 C 0.8262(2) 0.5690(2) -0.01540(11) 0.0220(7) Uani 1 1 d .
H8 H 0.8658 0.5149 0.0019 0.026 Uiso 1 1 calc R
C9 C 0.8817(2) 0.6667(3) -0.00470(12) 0.0343(8) Uani 1 1 d .
H9A H 0.8496 0.7200 -0.0248 0.051 Uiso 1 1 calc R
H9B H 0.9534 0.6604 -0.0149 0.051 Uiso 1 1 calc R
H9C H 0.8776 0.6822 0.0325 0.051 Uiso 1 1 calc R
C22 C 0.7276(2) 0.5737(3) 0.28856(13) 0.0357(8) Uani 1 1 d .
H22A H 0.7208 0.5577 0.3256 0.054 Uiso 1 1 calc R
H22B H 0.6603 0.5715 0.2720 0.054 Uiso 1 1 calc R
H22C H 0.7566 0.6402 0.2848 0.054 Uiso 1 1 calc R
C31 C 0.9731(3) 0.1601(2) -0.00174(14) 0.0520(10) Uani 1 1 d .
H31A H 0.9518 0.1310 -0.0350 0.078 Uiso 1 1 calc R
H31B H 0.9440 0.1216 0.0270 0.078 Uiso 1 1 calc R
H31C H 1.0477 0.1592 0.0007 0.078 Uiso 1 1 calc R
C34 C 1.2687(2) 0.5431(3) -0.03014(12) 0.0327(8) Uani 1 1 d .
H34A H 1.2756 0.4871 -0.0061 0.049 Uiso 1 1 calc R
H34B H 1.3067 0.6001 -0.0165 0.049 Uiso 1 1 calc R
H34C H 1.2961 0.5246 -0.0643 0.049 Uiso 1 1 calc R
C33 C 0.8204(3) 0.2728(3) -0.00868(14) 0.0523(11) Uani 1 1 d .
H33A H 0.7963 0.3404 -0.0021 0.079 Uiso 1 1 calc R
H33B H 0.7848 0.2267 0.0146 0.079 Uiso 1 1 calc R
H33C H 0.8065 0.2549 -0.0450 0.079 Uiso 1 1 calc R
C24 C 0.7529(3) 0.3945(3) 0.26614(14) 0.0374(9) Uani 1 1 d .
H24A H 0.7999 0.3470 0.2500 0.056 Uiso 1 1 calc R
H24B H 0.6873 0.3927 0.2479 0.056 Uiso 1 1 calc R
H24C H 0.7426 0.3770 0.3028 0.056 Uiso 1 1 calc R
C12 C 0.5661(3) 0.6460(3) 0.17127(13) 0.0436(10) Uani 1 1 d .
H12A H 0.5012 0.6666 0.1556 0.065 Uiso 1 1 calc R
H12B H 0.6174 0.6978 0.1658 0.065 Uiso 1 1 calc R
H12C H 0.5566 0.6353 0.2087 0.065 Uiso 1 1 calc R

loop_
_atom_site_aniso_label
_atom_site_aniso_U_11
_atom_site_aniso_U_22
_atom_site_aniso_U_33
_atom_site_aniso_U_23
_atom_site_aniso_U_13
_atom_site_aniso_U_12
La1 0.01263(6) 0.01486(6) 0.01302(6) 0.00143(6) 0.00053(6) 0.00057(7)
C10 0.0266(17) 0.061(2) 0.0413(19) 0.0188(17) 0.0095(15) -0.0006(18)
O2 0.0210(9) 0.0229(10) 0.0145(8) 0.0009(8) -0.0005(6) 0.0011(10)
O3 0.0188(9) 0.0194(9) 0.0146(8) -0.0008(7) 0.0022(8) -0.0006(9)
O1 0.0155(9) 0.0213(11) 0.0193(9) 0.0009(8) -0.0027(7) 0.0023(8)
C18 0.0199(12) 0.0135(14) 0.0212(12) 0.0022(12) 0.0012(9) -0.0011(13)
C30 0.0151(12) 0.0216(16) 0.0187(12) -0.0023(12) 0.0008(10) 0.0054(13)
C14 0.0205(12) 0.0131(14) 0.0181(12) -0.0005(13) 0.0010(9) -0.0002(14)
C25 0.0138(12) 0.0185(12) 0.0162(12) -0.0006(9) -0.0014(12) 0.0063(13)
O5 0.0261(12) 0.0158(11) 0.0446(13) 0.0062(10) 0.0065(10) -0.0022(9)
O4 0.0325(13) 0.0277(12) 0.0247(11) 0.0046(9) 0.0077(9) 0.0127(10)
C17 0.0250(12) 0.0193(14) 0.0171(12) 0.0011(13) 0.0051(10) -0.0008(13)
C16 0.0287(14) 0.0207(14) 0.0143(12) 0.0013(12) 0.0000(9) -0.0044(14)
C15 0.0215(13) 0.0179(14) 0.0196(12) -0.0005(12) -0.0019(10) -0.0031(13)
C23 0.0196(12) 0.0334(18) 0.0184(12) 0.0031(15) 0.0011(10) 0.0012(16)
C13 0.0247(12) 0.0135(13) 0.0140(11) 0.0002(12) -0.0019(9) 0.0012(12)
O6 0.0325(12) 0.0183(10) 0.0320(11) -0.0018(8) -0.0087(11) 0.0013(11)
C4 0.0169(14) 0.0286(15) 0.0339(16) -0.0012(12) -0.0114(14) 0.0035(15)
C29 0.0229(14) 0.0333(16) 0.0200(15) 0.0014(13) 0.0043(12) 0.0049(12)
C19 0.0246(18) 0.041(2) 0.0278(19) 0.0032(15) 0.0018(14) -0.0052(15)
C20 0.0188(12) 0.0236(15) 0.0171(12) -0.0001(12) 0.0009(9) 0.0021(13)
C7 0.0245(16) 0.054(2) 0.0217(16) -0.0033(15) -0.0039(12) 0.0100(15)
C3 0.0223(15) 0.0220(16) 0.0199(15) -0.0016(12) -0.0051(12) 0.0042(13)
C2 0.0165(14) 0.0174(15) 0.0220(15) -0.0001(11) -0.0013(11) 0.0013(12)
C37 0.041(2) 0.046(2) 0.0305(19) 0.0039(17) 0.0064(16) 0.0234(16)
C39 0.053(2) 0.0166(16) 0.042(2) 0.0085(15) 0.0168(17) 0.0020(15)
C42 0.044(2) 0.0306(19) 0.044(2) 0.0084(15) -0.0133(18) -0.0182(17)
C43 0.050(2) 0.0216(15) 0.0381(19) -0.0034(13) -0.016(2) -0.006(2)
C11 0.0199(16) 0.042(2) 0.0261(16) 0.0077(14) 0.0011(12) 0.0003(14)
C26 0.0224(14) 0.0187(14) 0.0224(15) -0.0013(11) -0.0003(11) 0.0008(11)
C28 0.0344(17) 0.0396(17) 0.0192(15) -0.0088(12) 0.0017(14) 0.0058(17)
C35 0.0219(15) 0.0283(17) 0.0173(15) -0.0001(12) 0.0042(11) -0.0027(13)
C5 0.0139(14) 0.0305(16) 0.0333(16) -0.0002(12) 0.0026(13) -0.0007(14)
C27 0.0323(17) 0.0262(16) 0.0265(16) -0.0093(13) -0.0023(13) -0.0003(13)
C44 0.046(2) 0.0240(18) 0.048(2) -0.0123(16) -0.0014(18) 0.0101(17)
C1 0.0172(14) 0.0152(13) 0.0232(15) -0.0012(11) -0.0043(11) -0.0003(11)
C38 0.046(2) 0.0284(17) 0.0239(17) 0.0101(13) 0.0089(14) 0.0159(15)
C6 0.0183(14) 0.0210(16) 0.0252(15) -0.0006(12) 0.0004(12) 0.0005(12)
C32 0.041(2) 0.0242(16) 0.0272(16) -0.0046(13) -0.0027(14) -0.0113(14)
C36 0.043(2) 0.0280(18) 0.0336(18) 0.0044(14) 0.0127(15) -0.0098(16)
O7 0.0214(10) 0.0330(12) 0.0272(11) 0.0054(10) -0.0015(9) -0.0085(9)
C40 0.039(2) 0.034(2) 0.049(2) 0.0002(16) 0.0081(16) -0.0186(16)
C21 0.034(2) 0.038(2) 0.034(2) 0.0024(16) 0.0115(16) 0.0131(16)
C41 0.0177(15) 0.076(3) 0.035(2) 0.0008(17) 0.0056(14) -0.0024(16)
C8 0.0175(14) 0.0306(18) 0.0179(15) -0.0031(12) -0.0034(11) 0.0053(13)
C9 0.0240(16) 0.048(2) 0.0304(18) -0.0017(15) 0.0050(14) -0.0090(16)
C22 0.0257(17) 0.049(2) 0.0320(19) 0.0006(16) -0.0023(14) 0.0125(16)
C31 0.088(3) 0.0220(16) 0.046(2) -0.0002(15) 0.003(2) -0.014(2)
C34 0.0201(15) 0.048(2) 0.0302(17) -0.0102(15) 0.0049(13) -0.0035(15)
C33 0.039(2) 0.078(3) 0.039(2) 0.010(2) -0.0007(17) -0.028(2)
C24 0.0263(19) 0.042(2) 0.044(2) 0.0016(17) -0.0047(15) -0.0067(16)
C12 0.047(2) 0.060(2) 0.0241(17) 0.0011(16) 0.0029(15) 0.0154(19)

loop_
_atom_type_symbol
_atom_type_description
_atom_type_scat_dispersion_real
_atom_type_scat_dispersion_imag
_atom_type_scat_source
C C 0.0033 0.0016 'International Tables Vol C Tables 4.2.6.8 and 6.1.1.4'
H H 0.0000 0.0000 'International Tables Vol C Tables 4.2.6.8 and 6.1.1.4'
O O 0.0106 0.0060 'International Tables Vol C Tables 4.2.6.8 and 6.1.1.4'
La La -0.2871 2.4523 'International Tables Vol C Tables 4.2.6.8 and 6.1.1.4'

loop_
_geom_angle_atom_site_label_1
_geom_angle_atom_site_label_2
_geom_angle_atom_site_label_3
_geom_angle
O1 La1 O2 108.19(6)
O1 La1 O3 105.07(6)
O2 La1 O3 146.60(6)
O1 La1 O5 77.25(7)
O2 La1 O5 82.45(7)
O3 La1 O5 102.21(6)
O1 La1 O7 134.83(7)
O2 La1 O7 79.90(6)
O3 La1 O7 78.93(6)
O5 La1 O7 147.07(6)
O1 La1 O4 138.51(7)
O2 La1 O4 75.26(6)
O3 La1 O4 77.99(6)
O5 La1 O4 61.97(6)
O7 La1 O4 86.65(6)
O1 La1 O6 77.88(7)
O2 La1 O6 75.74(6)
O3 La1 O6 114.76(6)
O5 La1 O6 139.58(7)
O7 La1 O6 60.78(7)
O4 La1 O6 139.46(7)
C13 O2 La1 174.88(18)
C25 O3 La1 158.30(17)
C1 O1 La1 161.72(16)
C17 C18 C13 119.3(2)
C17 C18 C23 120.5(2)
C13 C18 C23 120.1(2)
C29 C30 C25 119.5(3)
C29 C30 C35 119.4(3)
C25 C30 C35 121.1(2)
C15 C14 C13 119.3(2)
C15 C14 C20 120.2(2)
C13 C14 C20 120.5(2)
O3 C25 C26 120.5(2)
O3 C25 C30 121.0(2)
C26 C25 C30 118.5(2)
C39 O5 C40 111.1(2)
C39 O5 La1 120.87(18)
C40 O5 La1 127.12(19)
C37 O4 C38 113.3(2)
C37 O4 La1 127.99(18)
C38 O4 La1 110.32(16)
C16 C17 C18 121.9(2)
C15 C16 C17 118.4(2)
C14 C15 C16 122.2(2)
C18 C23 C24 109.9(3)
C18 C23 C22 112.9(3)
C24 C23 C22 110.7(3)
O2 C13 C18 119.9(2)
O2 C13 C14 121.2(2)
C18 C13 C14 118.9(2)
C43 O6 C44 110.9(2)
C43 O6 La1 113.88(17)
C44 O6 La1 114.39(18)
C3 C4 C5 118.8(3)
C28 C29 C30 121.8(3)
C21 C20 C19 110.6(2)
C21 C20 C14 112.0(3)
C19 C20 C14 111.3(2)
C4 C3 C2 121.6(3)
C3 C2 C1 119.3(2)
C3 C2 C8 121.9(2)
C1 C2 C8 118.7(2)
O5 C39 C38 107.9(3)
O7 C42 C43 108.4(3)
O6 C43 C42 107.5(3)
C10 C11 C6 112.3(3)
C10 C11 C12 110.2(3)
C6 C11 C12 110.6(3)
C27 C26 C25 119.5(3)
C27 C26 C32 119.2(3)
C25 C26 C32 121.3(2)
C27 C28 C29 118.8(3)
C30 C35 C36 114.4(2)
C30 C35 C34 109.2(2)
C36 C35 C34 109.1(3)
C4 C5 C6 122.2(3)
C28 C27 C26 121.8(3)
O1 C1 C6 121.4(2)
O1 C1 C2 119.2(2)
C6 C1 C2 119.4(2)
O4 C38 C39 109.9(3)
C5 C6 C1 118.7(3)
C5 C6 C11 119.1(3)
C1 C6 C11 122.1(3)
C26 C32 C33 110.7(3)
C26 C32 C31 111.9(3)
C33 C32 C31 110.9(3)
C41 O7 C42 112.4(3)
C41 O7 La1 125.82(19)
C42 O7 La1 120.33(19)
C2 C8 C7 113.9(2)
C2 C8 C9 109.8(2)
C7 C8 C9 110.0(3)

loop_
_geom_bond_atom_site_label_1
_geom_bond_atom_site_label_2
_geom_bond_distance
La1 O1 2.2635(17)
La1 O2 2.2924(15)
La1 O3 2.3052(16)
La1 O5 2.638(2)
La1 O7 2.6577(18)
La1 O4 2.656(2)
La1 O6 2.6600(18)
C10 C11 1.520(4)
O2 C13 1.331(3)
O3 C25 1.338(3)
O1 C1 1.348(3)
C18 C17 1.389(3)
C18 C13 1.411(3)
C18 C23 1.524(3)
C30 C29 1.396(4)
C30 C25 1.412(4)
C30 C35 1.516(4)
C14 C15 1.381(3)
C14 C13 1.422(3)
C14 C20 1.528(3)
C25 C26 1.419(4)
O5 C39 1.437(4)
O5 C40 1.441(4)
O4 C37 1.429(4)
O4 C38 1.444(4)
C17 C16 1.388(3)
C16 C15 1.383(3)
C23 C24 1.522(5)
C23 C22 1.525(4)
O6 C43 1.425(4)
O6 C44 1.439(4)
C4 C3 1.376(4)
C4 C5 1.379(4)
C29 C28 1.375(4)
C19 C20 1.529(4)
C20 C21 1.520(4)
C7 C8 1.539(4)
C3 C2 1.387(4)
C2 C1 1.415(4)
C2 C8 1.510(4)
C39 C38 1.491(5)
C42 O7 1.426(4)
C42 C43 1.487(5)
C11 C6 1.524(4)
C11 C12 1.537(5)
C26 C27 1.388(4)
C26 C32 1.508(4)
C28 C27 1.381(4)
C35 C36 1.519(4)
C35 C34 1.536(4)
C5 C6 1.391(4)
C1 C6 1.405(4)
C32 C33 1.527(4)
C32 C31 1.531(5)
O7 C41 1.422(3)
C8 C9 1.530(4)
